data_7157497
loop_
_publ_author_name
'Mondal, Santa'
'Mahato, Karuna'
'Arora, Neha'
'Kankane, Dheerendra'
'Singh, Umed Pratap'
'Ali, Saghir'
'Khan, Aftab Hossain'
'Ghosh, Siddhartha S.'
'Khan, Abu T.'

_publ_section_title
;
 Newly synthesized 3-sulfenylindole derivatives from
 4-hydroxydithiocoumarin using an oxidative cross dehydrogenative coupling
 reaction (OCDCR): potential lead molecules for antiproliferative
 activity.
;
_journal_issue 21
_journal_name_full 'Organic &amp; biomolecular chemistry'
_journal_page_first 4104
_journal_page_last 4113
_journal_paper_doi 10.1039/d0ob00054j
_journal_volume 18
_journal_year 2020
_chemical_formula_sum 'C17 H11 N O3 S2'
_chemical_formula_weight 341.39
_space_group_crystal_system orthorhombic
_space_group_IT_number 19
_space_group_name_Hall 'P 2ac 2ab'
_space_group_name_H-M_alt 'P 21 21 21'
_atom_sites_solution_hydrogens geom
_audit_creation_method SHELXL-2014/7
_audit_update_record
;
2018-12-27 deposited with the CCDC.	2020-05-11 downloaded from the CCDC.
;
_cell_angle_alpha 90
_cell_angle_beta 90
_cell_angle_gamma 90
_cell_formula_units_Z 4
_cell_length_a 6.4978(4)
_cell_length_b 14.5164(14)
_cell_length_c 16.2262(14)
_cell_measurement_reflns_used 1024
_cell_measurement_temperature 296(2)
_cell_measurement_theta_max 23.2280
_cell_measurement_theta_min 3.3590
_cell_volume 1530.5(2)
_computing_structure_refinement 'SHELXL-2014/7 (Sheldrick, 2014)'
_diffrn_ambient_temperature 296(2)
_diffrn_measured_fraction_theta_full 0.998
_diffrn_measured_fraction_theta_max 0.998
_diffrn_measurement_device_type 'CCD area detector'
_diffrn_measurement_method 'phi and omega scans'
_diffrn_radiation_type MoK\a
_diffrn_radiation_wavelength 0.71073
_diffrn_reflns_av_R_equivalents 0.0405
_diffrn_reflns_av_unetI/netI 0.0858
_diffrn_reflns_Laue_measured_fraction_full 0.998
_diffrn_reflns_Laue_measured_fraction_max 0.998
_diffrn_reflns_limit_h_max 7
_diffrn_reflns_limit_h_min -7
_diffrn_reflns_limit_k_max 17
_diffrn_reflns_limit_k_min -10
_diffrn_reflns_limit_l_max 19
_diffrn_reflns_limit_l_min -12
_diffrn_reflns_number 4734
_diffrn_reflns_point_group_measured_fraction_full 0.977
_diffrn_reflns_point_group_measured_fraction_max 0.977
_diffrn_reflns_theta_full 25.040
_diffrn_reflns_theta_max 25.040
_diffrn_reflns_theta_min 2.876
_exptl_absorpt_coefficient_mu 0.362
_exptl_crystal_colour brown
_exptl_crystal_density_diffrn 1.482
_exptl_crystal_description block
_exptl_crystal_F_000 704
_refine_diff_density_max 0.285
_refine_diff_density_min -0.187
_refine_diff_density_rms 0.049
_refine_ls_abs_structure_details
;
 Flack x determined using 463 quotients [(I+)-(I-)]/[(I+)+(I-)]
 (Parsons, Flack and Wagner, Acta Cryst. B69 (2013) 249-259).
;
_refine_ls_abs_structure_Flack -0.15(9)
_refine_ls_extinction_method none
_refine_ls_goodness_of_fit_ref 1.011
_refine_ls_hydrogen_treatment constr
_refine_ls_matrix_type full
_refine_ls_number_parameters 208
_refine_ls_number_reflns 2644
_refine_ls_number_restraints 0
_refine_ls_restrained_S_all 1.011
_refine_ls_R_factor_all 0.0933
_refine_ls_R_factor_gt 0.0576
_refine_ls_shift/su_max 0.000
_refine_ls_shift/su_mean 0.000
_refine_ls_structure_factor_coef Fsqd
_refine_ls_weighting_details 'w=1/[\s^2^(Fo^2^)+(0.0232P)^2^+0.3631P] where P=(Fo^2^+2Fc^2^)/3'
_refine_ls_weighting_scheme calc
_refine_ls_wR_factor_gt 0.0900
_refine_ls_wR_factor_ref 0.1094
_reflns_Friedel_coverage 0.673
_reflns_Friedel_fraction_full 0.948
_reflns_Friedel_fraction_max 0.948
_reflns_number_gt 1798
_reflns_number_total 2644
_reflns_threshold_expression 'I > 2\s(I)'
_cod_data_source_file d0ob00054j2.cif
_cod_data_source_block exp_5482
_cod_depositor_comments 'Adding full bibliography for 7157497--7157498.cif.'
_cod_database_code 7157497
_shelx_shelxl_version_number 2014/7
_shelx_space_group_comment
;
The symmetry employed for this shelxl refinement is uniquely defined
by the following loop, which should always be used as a source of
symmetry information in preference to the above space-group names.
They are only intended as comments.
;

loop_
_space_group_symop_operation_xyz
'x, y, z'
'-x+1/2, -y, z+1/2'
'-x, y+1/2, -z+1/2'
'x+1/2, -y+1/2, -z'

loop_
_atom_site_label
_atom_site_type_symbol
_atom_site_fract_x
_atom_site_fract_y
_atom_site_fract_z
_atom_site_U_iso_or_equiv
_atom_site_adp_type
_atom_site_occupancy
_atom_site_site_symmetry_order
_atom_site_calc_flag
_atom_site_refinement_flags_posn
_atom_site_refinement_flags_adp
_atom_site_refinement_flags_occupancy
_atom_site_disorder_assembly
_atom_site_disorder_group
S1 S -0.0067(2) 0.43706(12) 0.53597(11) 0.0548(5) Uani 1 1 d . . . . .
S2 S 0.1883(3) 0.58472(13) 0.63061(12) 0.0587(5) Uani 1 1 d . . . . .
O14 O 0.5770(6) 0.4405(4) 0.3950(3) 0.0699(15) Uani 1 1 d . . . . .
O13 O -0.0249(6) 0.5842(3) 0.6541(3) 0.0724(15) Uani 1 1 d . . . . .
O12 O 0.2833(8) 0.6685(3) 0.6039(3) 0.0822(17) Uani 1 1 d . . . . .
C5 C 0.2571(9) 0.3671(5) 0.4161(4) 0.0461(17) Uani 1 1 d . . . . .
C2 C 0.2102(9) 0.5047(4) 0.5470(4) 0.0451(16) Uani 1 1 d . . . . .
C10 C 0.0691(9) 0.3626(4) 0.4578(4) 0.0423(16) Uani 1 1 d . . . . .
C4 C 0.4149(9) 0.4370(5) 0.4339(4) 0.0476(17) Uani 1 1 d . . . . .
C3 C 0.3790(9) 0.5002(5) 0.5006(4) 0.0497(18) Uani 1 1 d . . . . .
H3 H 0.4836 0.5418 0.5125 0.060 Uiso 1 1 calc R U . . .
C9 C -0.0729(10) 0.2951(5) 0.4375(4) 0.0537(18) Uani 1 1 d . . . . .
H9 H -0.1983 0.2927 0.4650 0.064 Uiso 1 1 calc R U . . .
N1 N 0.6022(9) 0.5122(5) 0.7886(4) 0.077(2) Uani 1 1 d . . . . .
H22 H 0.7206 0.5187 0.8115 0.092 Uiso 1 1 calc R U . . .
C15 C 0.3337(9) 0.5363(5) 0.7067(4) 0.0504(18) Uani 1 1 d . . . . .
C16 C 0.2851(10) 0.4586(5) 0.7582(4) 0.0540(19) Uani 1 1 d . . . . .
C17 C 0.1151(11) 0.4006(5) 0.7670(5) 0.066(2) Uani 1 1 d . . . . .
H17 H -0.0021 0.4083 0.7348 0.079 Uiso 1 1 calc R U . . .
C6 C 0.2985(11) 0.3021(5) 0.3540(4) 0.062(2) Uani 1 1 d . . . . .
H6 H 0.4223 0.3045 0.3253 0.074 Uiso 1 1 calc R U . . .
C8 C -0.0303(12) 0.2322(5) 0.3774(5) 0.067(2) Uani 1 1 d . . . . .
H8 H -0.1264 0.1871 0.3643 0.081 Uiso 1 1 calc R U . . .
C21 C 0.4587(12) 0.4452(6) 0.8087(5) 0.067(2) Uani 1 1 d . . . . .
C7 C 0.1575(12) 0.2355(5) 0.3357(5) 0.070(2) Uani 1 1 d . . . . .
H7 H 0.1867 0.1920 0.2953 0.084 Uiso 1 1 calc R U . . .
C23 C 0.5281(10) 0.5655(6) 0.7277(5) 0.069(2) Uani 1 1 d . . . . .
H23 H 0.5976 0.6146 0.7035 0.083 Uiso 1 1 calc R U . . .
C18 C 0.1267(14) 0.3314(6) 0.8250(6) 0.083(3) Uani 1 1 d . . . . .
H18 H 0.0146 0.2924 0.8321 0.100 Uiso 1 1 calc R U . . .
C19 C 0.3024(18) 0.3181(6) 0.8736(6) 0.100(3) Uani 1 1 d . . . . .
H19 H 0.3063 0.2695 0.9109 0.120 Uiso 1 1 calc R U . . .
C20 C 0.4700(15) 0.3762(7) 0.8670(6) 0.091(3) Uani 1 1 d . . . . .
H20 H 0.5853 0.3690 0.9003 0.109 Uiso 1 1 calc R U . . .

loop_
_atom_site_aniso_label
_atom_site_aniso_U_11
_atom_site_aniso_U_22
_atom_site_aniso_U_33
_atom_site_aniso_U_23
_atom_site_aniso_U_13
_atom_site_aniso_U_12
S1 0.0400(8) 0.0576(12) 0.0669(11) -0.0084(10) 0.0055(9) -0.0077(10)
S2 0.0493(10) 0.0485(12) 0.0781(13) -0.0126(11) 0.0040(10) 0.0016(9)
O14 0.047(2) 0.095(4) 0.067(3) 0.004(3) 0.019(2) 0.001(3)
O13 0.042(2) 0.076(4) 0.100(4) -0.020(3) 0.005(3) 0.014(3)
O12 0.096(4) 0.046(3) 0.105(4) -0.009(3) 0.011(4) -0.013(3)
C5 0.046(4) 0.048(4) 0.044(4) 0.008(3) -0.008(3) 0.004(3)
C2 0.038(3) 0.039(4) 0.059(4) 0.005(3) 0.001(3) 0.005(3)
C10 0.044(4) 0.041(4) 0.042(4) 0.000(3) -0.002(3) 0.000(3)
C4 0.039(3) 0.060(5) 0.044(4) 0.007(4) -0.002(3) 0.007(4)
C3 0.035(3) 0.050(4) 0.064(5) 0.005(4) 0.000(3) 0.000(3)
C9 0.063(4) 0.043(4) 0.055(5) 0.004(4) -0.005(4) -0.007(4)
N1 0.039(3) 0.110(6) 0.082(5) -0.034(5) -0.002(3) 0.007(4)
C15 0.036(3) 0.050(5) 0.064(5) -0.019(4) 0.000(3) -0.003(3)
C16 0.043(4) 0.060(5) 0.059(5) -0.028(4) 0.002(4) 0.003(4)
C17 0.067(5) 0.055(5) 0.076(6) -0.018(4) 0.009(4) -0.004(4)
C6 0.067(5) 0.070(5) 0.048(4) 0.005(4) -0.001(4) 0.013(5)
C8 0.080(6) 0.050(5) 0.073(6) 0.000(4) -0.016(5) -0.013(4)
C21 0.059(5) 0.076(6) 0.065(5) -0.031(5) -0.006(4) 0.021(5)
C7 0.091(6) 0.060(6) 0.060(5) -0.012(4) -0.004(5) 0.004(5)
C23 0.050(4) 0.083(6) 0.075(6) -0.028(5) 0.007(4) -0.012(5)
C18 0.100(7) 0.065(6) 0.086(7) -0.014(5) 0.019(6) -0.006(5)
C19 0.155(9) 0.071(7) 0.074(7) -0.006(6) 0.004(8) 0.034(7)
C20 0.097(7) 0.104(8) 0.072(6) -0.033(6) -0.015(6) 0.044(7)

loop_
_atom_type_symbol
_atom_type_description
_atom_type_scat_dispersion_real
_atom_type_scat_dispersion_imag
_atom_type_scat_source
C C 0.0033 0.0016 'International Tables Vol C Tables 4.2.6.8 and 6.1.1.4'
H H 0.0000 0.0000 'International Tables Vol C Tables 4.2.6.8 and 6.1.1.4'
O O 0.0106 0.0060 'International Tables Vol C Tables 4.2.6.8 and 6.1.1.4'
S S 0.1246 0.1234 'International Tables Vol C Tables 4.2.6.8 and 6.1.1.4'
N N 0.0061 0.0033 'International Tables Vol C Tables 4.2.6.8 and 6.1.1.4'

loop_
_geom_angle_atom_site_label_1
_geom_angle_atom_site_label_2
_geom_angle_atom_site_label_3
_geom_angle
_geom_angle_site_symmetry_1
_geom_angle_site_symmetry_3
_geom_angle_publ_flag
C2 S1 C10 101.4(3) . . ?
O12 S2 O13 120.1(3) . . ?
O12 S2 C15 109.3(3) . . ?
O13 S2 C15 109.8(3) . . ?
O12 S2 C2 106.7(3) . . ?
O13 S2 C2 105.9(3) . . ?
C15 S2 C2 103.7(3) . . ?
C10 C5 C6 118.9(6) . . ?
C10 C5 C4 123.1(6) . . ?
C6 C5 C4 118.0(6) . . ?
C3 C2 S1 125.8(5) . . ?
C3 C2 S2 121.7(5) . . ?
S1 C2 S2 112.5(3) . . ?
C9 C10 C5 119.9(6) . . ?
C9 C10 S1 115.1(5) . . ?
C5 C10 S1 124.9(5) . . ?
O14 C4 C3 119.9(6) . . ?
O14 C4 C5 121.7(7) . . ?
C3 C4 C5 118.4(5) . . ?
C2 C3 C4 126.2(6) . . ?
C2 C3 H3 116.9 . . ?
C4 C3 H3 116.9 . . ?
C8 C9 C10 120.6(7) . . ?
C8 C9 H9 119.7 . . ?
C10 C9 H9 119.7 . . ?
C23 N1 C21 109.7(6) . . ?
C23 N1 H22 125.2 . . ?
C21 N1 H22 125.2 . . ?
C23 C15 C16 107.4(7) . . ?
C23 C15 S2 124.1(6) . . ?
C16 C15 S2 128.5(5) . . ?
C17 C16 C21 119.4(8) . . ?
C17 C16 C15 134.9(7) . . ?
C21 C16 C15 105.7(7) . . ?
C18 C17 C16 117.7(8) . . ?
C18 C17 H17 121.1 . . ?
C16 C17 H17 121.1 . . ?
C7 C6 C5 120.2(7) . . ?
C7 C6 H6 119.9 . . ?
C5 C6 H6 119.9 . . ?
C9 C8 C7 120.0(7) . . ?
C9 C8 H8 120.0 . . ?
C7 C8 H8 120.0 . . ?
C20 C21 N1 129.4(8) . . ?
C20 C21 C16 122.8(9) . . ?
N1 C21 C16 107.8(8) . . ?
C6 C7 C8 120.4(7) . . ?
C6 C7 H7 119.8 . . ?
C8 C7 H7 119.8 . . ?
N1 C23 C15 109.4(7) . . ?
N1 C23 H23 125.3 . . ?
C15 C23 H23 125.3 . . ?
C17 C18 C19 122.0(9) . . ?
C17 C18 H18 119.0 . . ?
C19 C18 H18 119.0 . . ?
C20 C19 C18 121.0(9) . . ?
C20 C19 H19 119.5 . . ?
C18 C19 H19 119.5 . . ?
C21 C20 C19 117.0(9) . . ?
C21 C20 H20 121.5 . . ?
C19 C20 H20 121.5 . . ?

loop_
_geom_bond_atom_site_label_1
_geom_bond_atom_site_label_2
_geom_bond_distance
_geom_bond_site_symmetry_2
_geom_bond_publ_flag
S1 C2 1.727(6) . ?
S1 C10 1.738(6) . ?
S2 O12 1.431(5) . ?
S2 O13 1.437(4) . ?
S2 C15 1.707(7) . ?
S2 C2 1.792(6) . ?
O14 C4 1.229(6) . ?
C5 C10 1.398(8) . ?
C5 C6 1.407(9) . ?
C5 C4 1.471(8) . ?
C2 C3 1.332(8) . ?
C10 C9 1.386(8) . ?
C4 C3 1.438(8) . ?
C3 H3 0.9300 . ?
C9 C8 1.364(9) . ?
C9 H9 0.9300 . ?
N1 C23 1.343(9) . ?
N1 C21 1.386(10) . ?
N1 H22 0.8600 . ?
C15 C23 1.376(8) . ?
C15 C16 1.438(9) . ?
C16 C17 1.397(9) . ?
C16 C21 1.407(9) . ?
C17 C18 1.378(10) . ?
C17 H17 0.9300 . ?
C6 C7 1.364(9) . ?
C6 H6 0.9300 . ?
C8 C7 1.397(9) . ?
C8 H8 0.9300 . ?
C21 C20 1.381(11) . ?
C7 H7 0.9300 . ?
C23 H23 0.9300 . ?
C18 C19 1.401(11) . ?
C18 H18 0.9300 . ?
C19 C20 1.381(11) . ?
C19 H19 0.9300 . ?
C20 H20 0.9300 . ?
